data_7102950
loop_
_publ_author_name
'Kim, Hyunwoo'
'Choi, Doo Seoung'
'Yen, Cindy Pai-Hui'
'Lough, Alan J'
'Song, Choong Eui'
'Chin, Jik'

_publ_section_title
;
 Diastereoselective diaza-Cope rearrangement reaction.
;
_journal_issue 11
_journal_name_full 'Chemical communications (Cambridge, England)'
_journal_page_first 1335
_journal_page_last 1337
_journal_paper_doi 10.1039/b716253g
_journal_year 2008
_chemical_absolute_configuration rm
_chemical_formula_moiety 'C34 H40 N2 O2'
_chemical_formula_sum 'C34 H40 N2 O2'
_chemical_formula_weight 508.68
_chemical_name_systematic
;
?
;
_space_group_IT_number 179
_symmetry_cell_setting hexagonal
_symmetry_space_group_name_Hall 'P 65 2 (0 0 1)'
_symmetry_space_group_name_H-M 'P 65 2 2'
_atom_sites_solution_hydrogens geom
_atom_sites_solution_primary direct
_atom_sites_solution_secondary difmap
_audit_creation_method SHELXL-97
_cell_angle_alpha 90.00
_cell_angle_beta 90.00
_cell_angle_gamma 120.00
_cell_formula_units_Z 6
_cell_length_a 14.1593(4)
_cell_length_b 14.1593(4)
_cell_length_c 25.3297(10)
_cell_measurement_reflns_used 12503
_cell_measurement_temperature 150(1)
_cell_measurement_theta_max 25.0
_cell_measurement_theta_min 2.9
_cell_volume 4397.9(2)
_computing_cell_refinement 'Denzo-SMN (Otwinowski & Minor, 1997)'
_computing_data_collection 'Collect (Nonius B.V., 1997-2002)'
_computing_data_reduction Denzo-SMN
_computing_molecular_graphics 'SHELXTL V6.1'
_computing_publication_material 'SHELXTL V6.1'
_computing_structure_refinement 'SHELXTL V6.1(Sheldrick, 2001)'
_computing_structure_solution 'SIR-92 (Altomare et al., 1994)'
_diffrn_ambient_temperature 150(1)
_diffrn_detector_area_resol_mean 9
_diffrn_measured_fraction_theta_full 0.998
_diffrn_measured_fraction_theta_max 0.998
_diffrn_measurement_device_type 'Nonius KappaCCD'
_diffrn_measurement_method '\f scans and \w scans with \k offsets'
_diffrn_radiation_monochromator graphite
_diffrn_radiation_source 'fine-focus sealed tube'
_diffrn_radiation_type MoK\a
_diffrn_radiation_wavelength 0.71073
_diffrn_reflns_av_R_equivalents 0.0525
_diffrn_reflns_av_sigmaI/netI 0.0346
_diffrn_reflns_limit_h_max 16
_diffrn_reflns_limit_h_min -16
_diffrn_reflns_limit_k_max 16
_diffrn_reflns_limit_k_min -16
_diffrn_reflns_limit_l_max 30
_diffrn_reflns_limit_l_min -30
_diffrn_reflns_number 12503
_diffrn_reflns_theta_full 25.03
_diffrn_reflns_theta_max 25.03
_diffrn_reflns_theta_min 2.88
_diffrn_standards_number ?0
_exptl_absorpt_coefficient_mu 0.071
_exptl_absorpt_correction_T_max 0.997
_exptl_absorpt_correction_T_min 0.913
_exptl_absorpt_correction_type multi-scan
_exptl_absorpt_process_details
;
multi-scan from symmetry-related measurements
Sortav (Blessing 1995)
;
_exptl_crystal_colour colourless
_exptl_crystal_density_diffrn 1.152
_exptl_crystal_density_method 'not measured'
_exptl_crystal_description plate
_exptl_crystal_F_000 1644
_exptl_crystal_size_max 0.30
_exptl_crystal_size_mid 0.26
_exptl_crystal_size_min 0.10
_refine_diff_density_max 0.137
_refine_diff_density_min -0.136
_refine_diff_density_rms 0.032
_refine_ls_extinction_method none
_refine_ls_goodness_of_fit_ref 1.031
_refine_ls_hydrogen_treatment mixed
_refine_ls_matrix_type full
_refine_ls_number_parameters 176
_refine_ls_number_reflns 1589
_refine_ls_number_restraints 0
_refine_ls_restrained_S_all 1.031
_refine_ls_R_factor_all 0.0752
_refine_ls_R_factor_gt 0.0475
_refine_ls_shift/su_max 0.000
_refine_ls_shift/su_mean 0.000
_refine_ls_structure_factor_coef Fsqd
_refine_ls_weighting_details 'calc w=1/[\s^2^(Fo^2^)+(0.0827P)^2^+0.3492P] where P=(Fo^2^+2Fc^2^)/3'
_refine_ls_weighting_scheme calc
_refine_ls_wR_factor_gt 0.1195
_refine_ls_wR_factor_ref 0.1353
_reflns_number_gt 1174
_reflns_number_total 1589
_reflns_threshold_expression I>2\s(I)
_cod_data_source_file b716253g.txt
_cod_data_source_block k06185
_cod_depositor_comments
;
The following automatic conversions were performed:
'_symmetry_cell_setting' value 'Hexagonal' changed to 'hexagonal'
according to '/home/saulius/struct/CIF-dictionaries/cif_core.dic'
dictionary named 'cif_core.dic' version 2.4.1 from 2010-06-29.

Automatic conversion script
Id: cif_fix_enum 1527 2010-12-29 10:47:43Z saulius 
;
_cod_original_sg_symbol_Hall 'P 65 2 ( 0 0 1)'
_cod_database_code 7102950

loop_
_symmetry_equiv_pos_as_xyz
'x, y, z'
'-y, x-y, z+2/3'
'-x+y, -x, z+1/3'
'-x, -y, z+1/2'
'y, -x+y, z+1/6'
'x-y, x, z+5/6'
'y, x, -z+2/3'
'x-y, -y, -z'
'-x, -x+y, -z+1/3'
'-y, -x, -z+1/6'
'-x+y, y, -z+1/2'
'x, x-y, -z+5/6'

loop_
_atom_site_label
_atom_site_type_symbol
_atom_site_fract_x
_atom_site_fract_y
_atom_site_fract_z
_atom_site_U_iso_or_equiv
_atom_site_adp_type
_atom_site_occupancy
_atom_site_symmetry_multiplicity
_atom_site_calc_flag
_atom_site_refinement_flags
_atom_site_disorder_assembly
_atom_site_disorder_group
O1 O 0.66319(19) 0.8610(2) 0.07167(9) 0.0555(7) Uani 1 1 d . . .
N1 N 0.7603(2) 1.0550(2) 0.10941(10) 0.0416(7) Uani 1 1 d . . .
C1 C 0.8160(2) 1.0287(2) 0.13910(12) 0.0411(7) Uani 1 1 d . . .
H1A H 0.8685 1.0820 0.1621 0.049 Uiso 1 1 calc R . .
C2 C 0.8016(2) 0.9194(2) 0.13884(12) 0.0422(8) Uani 1 1 d . . .
C3 C 0.7285(2) 0.8409(2) 0.10350(13) 0.0473(8) Uani 1 1 d . . .
C4 C 0.7219(3) 0.7391(3) 0.10014(15) 0.0581(10) Uani 1 1 d . . .
H4A H 0.6737 0.6862 0.0756 0.070 Uiso 1 1 calc R . .
C5 C 0.7857(3) 0.7162(3) 0.13267(16) 0.0656(11) Uani 1 1 d . . .
H5A H 0.7825 0.6478 0.1297 0.079 Uiso 1 1 calc R . .
C6 C 0.8547(3) 0.7915(3) 0.16982(17) 0.0666(11) Uani 1 1 d . . .
H6A H 0.8961 0.7738 0.1932 0.080 Uiso 1 1 calc R . .
C7 C 0.8621(3) 0.8922(3) 0.17221(15) 0.0537(9) Uani 1 1 d . . .
H7A H 0.9097 0.9442 0.1973 0.064 Uiso 1 1 calc R . .
C8 C 0.7798(3) 1.1671(2) 0.10991(12) 0.0418(8) Uani 1 1 d . . .
H8 H 0.8307 1.2087 0.1394 0.050 Uiso 1 1 calc R . .
C9 C 0.6715(2) 1.1614(2) 0.11870(12) 0.0450(8) Uani 1 1 d . . .
C10 C 0.5777(3) 1.0968(3) 0.08160(14) 0.0532(9) Uani 1 1 d . . .
H10A H 0.5937 1.0647 0.0501 0.064 Uiso 1 1 calc R . .
C11 C 0.5229(3) 1.1668(3) 0.07048(14) 0.0628(10) Uani 1 1 d . . .
H11A H 0.5741 1.2465 0.0697 0.075 Uiso 1 1 calc R . .
H11B H 0.4735 1.1427 0.0395 0.075 Uiso 1 1 calc R . .
C12 C 0.6533(3) 1.2079(3) 0.15975(14) 0.0519(9) Uani 1 1 d . . .
H12A H 0.7104 1.2506 0.1838 0.062 Uiso 1 1 calc R . .
C13 C 0.5401(3) 1.1923(3) 0.16791(14) 0.0570(10) Uani 1 1 d . . .
H13A H 0.5108 1.1563 0.2023 0.068 Uiso 1 1 calc R . .
H13B H 0.5444 1.2642 0.1685 0.068 Uiso 1 1 calc R . .
C14 C 0.4645(3) 1.1232(3) 0.12404(13) 0.0566(10) Uani 1 1 d . . .
H14A H 0.3886 1.1107 0.1260 0.068 Uiso 1 1 calc R . .
C15 C 0.4735(3) 1.0182(3) 0.11405(14) 0.0547(9) Uani 1 1 d . . .
C16 C 0.3818(3) 0.9357(3) 0.07825(16) 0.0764(12) Uani 1 1 d . . .
H16A H 0.3900 0.8715 0.0733 0.115 Uiso 1 1 calc R . .
H16B H 0.3858 0.9694 0.0439 0.115 Uiso 1 1 calc R . .
H16C H 0.3111 0.9136 0.0946 0.115 Uiso 1 1 calc R . .
C17 C 0.4865(3) 0.9592(3) 0.16066(15) 0.0629(10) Uani 1 1 d . . .
H17A H 0.4894 0.8951 0.1482 0.094 Uiso 1 1 calc R . .
H17B H 0.4244 0.9359 0.1846 0.094 Uiso 1 1 calc R . .
H17C H 0.5542 1.0082 0.1794 0.094 Uiso 1 1 calc R . .
H1O H 0.687(3) 0.936(4) 0.0787(15) 0.084(13) Uiso 1 1 d . . .

loop_
_atom_site_aniso_label
_atom_site_aniso_U_11
_atom_site_aniso_U_22
_atom_site_aniso_U_33
_atom_site_aniso_U_23
_atom_site_aniso_U_13
_atom_site_aniso_U_12
O1 0.0582(15) 0.0535(15) 0.0549(15) -0.0046(12) -0.0060(12) 0.0280(12)
N1 0.0436(15) 0.0461(15) 0.0418(14) 0.0043(12) 0.0054(12) 0.0275(13)
C1 0.0412(17) 0.0439(18) 0.0414(17) 0.0036(14) 0.0067(15) 0.0238(15)
C2 0.0387(17) 0.0462(19) 0.0488(18) 0.0066(15) 0.0106(15) 0.0267(16)
C3 0.0462(18) 0.0470(19) 0.050(2) 0.0052(17) 0.0139(16) 0.0245(16)
C4 0.058(2) 0.045(2) 0.069(2) 0.0020(18) 0.022(2) 0.0240(18)
C5 0.068(3) 0.052(2) 0.090(3) 0.015(2) 0.032(2) 0.041(2)
C6 0.065(2) 0.064(3) 0.089(3) 0.022(2) 0.013(2) 0.045(2)
C7 0.0474(19) 0.055(2) 0.067(2) 0.0108(18) 0.0060(17) 0.0314(17)
C8 0.0495(19) 0.0460(18) 0.0410(17) 0.0065(15) 0.0041(15) 0.0322(16)
C9 0.0510(19) 0.0498(19) 0.0465(17) 0.0075(16) 0.0071(16) 0.0343(16)
C10 0.057(2) 0.070(2) 0.0464(18) -0.0012(18) 0.0040(17) 0.0418(18)
C11 0.063(2) 0.086(3) 0.062(2) 0.012(2) 0.0078(19) 0.055(2)
C12 0.056(2) 0.053(2) 0.055(2) 0.0040(18) 0.0088(17) 0.0337(17)
C13 0.060(2) 0.056(2) 0.067(2) 0.004(2) 0.0167(19) 0.0380(19)
C14 0.052(2) 0.071(2) 0.061(2) 0.011(2) 0.0142(18) 0.042(2)
C15 0.052(2) 0.061(2) 0.061(2) -0.0015(19) 0.0021(18) 0.0350(18)
C16 0.056(2) 0.085(3) 0.084(3) -0.015(3) 0.003(2) 0.032(2)
C17 0.059(2) 0.056(2) 0.081(3) 0.010(2) 0.014(2) 0.0347(19)

loop_
_atom_type_symbol
_atom_type_description
_atom_type_scat_dispersion_real
_atom_type_scat_dispersion_imag
_atom_type_scat_source
C C 0.0033 0.0016 'International Tables Vol C Tables 4.2.6.8 and 6.1.1.4'
H H 0.0000 0.0000 'International Tables Vol C Tables 4.2.6.8 and 6.1.1.4'
N N 0.0061 0.0033 'International Tables Vol C Tables 4.2.6.8 and 6.1.1.4'
O O 0.0106 0.0060 'International Tables Vol C Tables 4.2.6.8 and 6.1.1.4'

loop_
_geom_angle_atom_site_label_1
_geom_angle_atom_site_label_2
_geom_angle_atom_site_label_3
_geom_angle
_geom_angle_site_symmetry_1
_geom_angle_site_symmetry_3
_geom_angle_publ_flag
C1 N1 C8 120.1(3) . . ?
N1 C1 C2 122.0(3) . . ?
C7 C2 C3 118.9(3) . . ?
C7 C2 C1 120.9(3) . . ?
C3 C2 C1 120.1(3) . . ?
O1 C3 C2 121.6(3) . . ?
O1 C3 C4 118.5(3) . . ?
C2 C3 C4 119.9(3) . . ?
C5 C4 C3 119.6(3) . . ?
C4 C5 C6 121.1(3) . . ?
C7 C6 C5 118.9(4) . . ?
C6 C7 C2 121.5(4) . . ?
N1 C8 C9 107.8(3) . . ?
N1 C8 C8 107.6(2) . 10_775 ?
C9 C8 C8 112.9(2) . 10_775 ?
C12 C9 C10 117.4(3) . . ?
C12 C9 C8 122.2(3) . . ?
C10 C9 C8 120.3(3) . . ?
C9 C10 C11 107.2(3) . . ?
C9 C10 C15 109.6(3) . . ?
C11 C10 C15 87.4(2) . . ?
C14 C11 C10 85.7(2) . . ?
C9 C12 C13 119.2(3) . . ?
C14 C13 C12 110.4(3) . . ?
C13 C14 C11 108.8(3) . . ?
C13 C14 C15 111.3(3) . . ?
C11 C14 C15 87.5(3) . . ?
C17 C15 C16 109.4(3) . . ?
C17 C15 C10 118.1(3) . . ?
C16 C15 C10 111.6(3) . . ?
C17 C15 C14 119.1(3) . . ?
C16 C15 C14 112.1(3) . . ?
C10 C15 C14 84.5(3) . . ?

loop_
_geom_bond_atom_site_label_1
_geom_bond_atom_site_label_2
_geom_bond_distance
_geom_bond_site_symmetry_2
_geom_bond_publ_flag
O1 C3 1.360(4) . ?
N1 C1 1.273(3) . ?
N1 C8 1.469(4) . ?
C1 C2 1.457(4) . ?
C2 C7 1.388(4) . ?
C2 C3 1.399(4) . ?
C3 C4 1.399(4) . ?
C4 C5 1.376(5) . ?
C5 C6 1.391(5) . ?
C6 C7 1.378(5) . ?
C8 C9 1.511(4) . ?
C8 C8 1.542(6) 10_775 ?
C9 C12 1.323(4) . ?
C9 C10 1.506(4) . ?
C10 C11 1.560(4) . ?
C10 C15 1.565(5) . ?
C11 C14 1.547(5) . ?
C12 C13 1.519(4) . ?
C13 C14 1.513(5) . ?
C14 C15 1.575(5) . ?
C15 C17 1.510(5) . ?
C15 C16 1.534(5) . ?

loop_
_geom_hbond_atom_site_label_D
_geom_hbond_atom_site_label_H
_geom_hbond_atom_site_label_A
_geom_hbond_distance_DH
_geom_hbond_distance_HA
_geom_hbond_distance_DA
_geom_hbond_angle_DHA
_geom_hbond_site_symmetry_A
O1 H1O N1 0.96(4) 1.66(4) 2.564(3) 154(3) .
